data_7159640
loop_
_publ_author_name
'Zhan, Guanqun'
'Zhang, Fuxin'
'Yang, Kailing'
'Yang, Tao'
'Zhou, Ruixi'
'Chen, Wenwen'
'Zhang, Jingwei'
'Zhang, Xinxin'
'Guo, Zengjun'

_publ_section_title
;
 Alscholarines A and B, two rearranged monoterpene indole alkaloids from
 <i>Alstonia scholaris</i>.
;
_journal_issue 40
_journal_name_full 'Organic &amp; biomolecular chemistry'
_journal_page_first 8190
_journal_page_last 8196
_journal_paper_doi 10.1039/d3ob01424j
_journal_volume 21
_journal_year 2023
_chemical_absolute_configuration ad
_chemical_formula_moiety 'C21 H23 N3 O3, C3 H6 O'
_chemical_formula_sum 'C24 H29 N3 O4'
_chemical_formula_weight 423.50
_space_group_crystal_system monoclinic
_space_group_IT_number 4
_space_group_name_Hall 'P 2yb'
_space_group_name_H-M_alt 'P 1 21 1'
_atom_sites_solution_hydrogens geom
_atom_sites_solution_primary dual
_audit_block_doi 10.5517/ccdc.csd.cc2fwp12
_audit_creation_date 2023-04-26
_audit_creation_method
; 
Olex2 1.3 
(compiled 2020.11.12 svn.r5f609507 for OlexSys, GUI svn.r6408) 
;
_audit_update_record
;
2023-05-05 deposited with the CCDC.	2023-09-28 downloaded from the CCDC.
;
_cell_angle_alpha 90
_cell_angle_beta 99.308(2)
_cell_angle_gamma 90
_cell_formula_units_Z 2
_cell_length_a 11.4154(14)
_cell_length_b 8.0858(10)
_cell_length_c 11.9564(14)
_cell_measurement_reflns_used 9809
_cell_measurement_temperature 100(2)
_cell_measurement_theta_max 72.31
_cell_measurement_theta_min 4.76
_cell_volume 1089.1(2)
_computing_cell_refinement 'SAINT V8.40B Bruker-AXS, Madison WI for PHOTON III'
_computing_data_collection 'Bruker APEX3 Bruker-AXS, Madison WI'
_computing_data_reduction 'SAINT V8.40B Bruker-AXS, Madison WI for PHOTON III'
_computing_molecular_graphics 'Bruker SHELXTL Bruker-AXS, Madison WI and local programs'
_computing_publication_material 'Bruker SHELXTL Bruker-AXS, Madison WI'
_computing_structure_refinement 'SHELXL-2018/3 (Sheldrick, 2018)'
_computing_structure_solution 'SHELXT 2018/2 (Sheldrick, 2018)'
_diffrn_ambient_temperature 100(2)
_diffrn_detector 'Bruker Photon III 28 detector'
_diffrn_detector_area_resol_mean '7.39 for PHOTON III'
_diffrn_detector_type 'Bruker Photon III 28'
_diffrn_measured_fraction_theta_full 0.967
_diffrn_measured_fraction_theta_max 0.972
_diffrn_measurement_device 'Bruker D8 Venture'
_diffrn_measurement_device_type 'Bruker D8 with PHOTON III 28detector'
_diffrn_measurement_method 'Profile data from \q/2\q scans'
_diffrn_radiation_monochromator 'Metaljet Helios MX'
_diffrn_radiation_probe x-ray
_diffrn_radiation_type Synchrotron
_diffrn_radiation_wavelength 1.34138
_diffrn_radiation_xray_symbol 'Ga K\a'
_diffrn_reflns_av_R_equivalents 0.0444
_diffrn_reflns_av_unetI/netI 0.0346
_diffrn_reflns_Laue_measured_fraction_full 0.967
_diffrn_reflns_Laue_measured_fraction_max 0.972
_diffrn_reflns_limit_h_max 14
_diffrn_reflns_limit_h_min -14
_diffrn_reflns_limit_k_max 9
_diffrn_reflns_limit_k_min -10
_diffrn_reflns_limit_l_max 15
_diffrn_reflns_limit_l_min -14
_diffrn_reflns_number 35576
_diffrn_reflns_point_group_measured_fraction_full 0.948
_diffrn_reflns_point_group_measured_fraction_max 0.913
_diffrn_reflns_theta_full 53.594
_diffrn_reflns_theta_max 59.979
_diffrn_reflns_theta_min 6.435
_diffrn_source 'METALJET liquid metal X-ray source'
_diffrn_source_current 3.57
_diffrn_source_power 0.2497215
_diffrn_source_target Ga
_diffrn_source_type 'Sealed X-ray tube'
_diffrn_source_voltage 69.95
_diffrn_standards_number 0
_exptl_absorpt_coefficient_mu 0.457
_exptl_absorpt_correction_T_max 0.7536
_exptl_absorpt_correction_T_min 0.6837
_exptl_absorpt_correction_type multi-scan
_exptl_absorpt_process_details 'SADABS-2016/2 - Bruker AXS, Madison WI for PHOTON III'
_exptl_crystal_colour_primary colourless
_exptl_crystal_density_diffrn 1.291
_exptl_crystal_description block
_exptl_crystal_F_000 452
_exptl_crystal_size_max 0.15
_exptl_crystal_size_mid 0.12
_exptl_crystal_size_min 0.1
_refine_diff_density_max 0.215
_refine_diff_density_min -0.172
_refine_diff_density_rms 0.043
_refine_ls_abs_structure_details
; 
 Flack x determined using 1900 quotients [(I+)-(I-)]/[(I+)+(I-)] 
 (Parsons, Flack and Wagner, Acta Cryst. B69 (2013) 249-259). 
;
_refine_ls_abs_structure_Flack 0.12(15)
_refine_ls_extinction_coef 0.089(11)
_refine_ls_extinction_expression Fc^*^=kFc[1+0.001xFc^2^\l^3^/sin(2\q)]^-1/4^
_refine_ls_extinction_method 'SHELXL-2018/3 (Sheldrick 2018)'
_refine_ls_goodness_of_fit_ref 1.050
_refine_ls_hydrogen_treatment constr
_refine_ls_matrix_type full
_refine_ls_number_parameters 286
_refine_ls_number_reflns 4483
_refine_ls_number_restraints 1
_refine_ls_restrained_S_all 1.050
_refine_ls_R_factor_all 0.0401
_refine_ls_R_factor_gt 0.0400
_refine_ls_shift/su_max 0.000
_refine_ls_shift/su_mean 0.000
_refine_ls_structure_factor_coef Fsqd
_refine_ls_weighting_details 'w=1/[\s^2^(Fo^2^)+(0.0708P)^2^+0.2061P] where P=(Fo^2^+2Fc^2^)/3'
_refine_ls_weighting_scheme calc
_refine_ls_wR_factor_gt 0.1060
_refine_ls_wR_factor_ref 0.1061
_reflns_Friedel_coverage 0.752
_reflns_Friedel_fraction_full 0.926
_reflns_Friedel_fraction_max 0.844
_reflns_number_gt 4465
_reflns_number_total 4483
_reflns_threshold_expression 'I > 2\s(I)'
_cod_data_source_file d3ob01424j2.cif
_cod_data_source_block 210722f_0m
_cod_depositor_comments
;
The following automatic conversions were performed:

data item '_diffrn_radiation_probe' value 'X-ray' was changed to
'x-ray' in accordance with the
/home/data/users/saulius/crontab/automatic-downloads/current/RSC/lib/dictionaries/cif_core.dic
dictionary named 'cif_core.dic' version 2.4.2 last updated on
2011-04-26.

data item '_exptl_absorpt_correction_type' value 'Multi-scan' was
changed to 'multi-scan' in accordance with the
/home/data/users/saulius/crontab/automatic-downloads/current/RSC/lib/dictionaries/cif_core.dic
dictionary named 'cif_core.dic' version 2.4.2 last updated on
2011-04-26.

Automatic conversion script
Id: cif_fix_values 8170 2020-07-09 18:12:32Z antanas 
;
_cod_database_code 7159640
_shelx_shelxl_version_number 2018/3
_shelx_space_group_comment
; 
The symmetry employed for this shelxl refinement is uniquely defined 
by the following loop, which should always be used as a source of 
symmetry information in preference to the above space-group names. 
They are only intended as comments. 
;
_shelx_estimated_absorpt_t_max 0.956
_shelx_estimated_absorpt_t_min 0.935
_olex2_refinement_description
; 
1. Fixed Uiso 
 At 1.2 times of: 
  All C(H) groups, All C(H,H) groups, All N(H) groups 
 At 1.5 times of: 
  All C(H,H,H) groups, All O(H) groups 
2.a Ternary CH refined with riding coordinates: 
 C15(H15), C19(H19), C20(H20) 
2.b Secondary CH2 refined with riding coordinates: 
 C3(H3A,H3B), C14(H14A,H14B), C17(H17A,H17B) 
2.c Aromatic/amide H refined with riding coordinates: 
 C9(H9), C10(H10), C11(H11), C12(H12), C23(H23), C24(H24), N1(H1) 
2.d Idealised Me refined as rotating group: 
 C18(H18A,H18B,H18C), C25(H25A,H25B,H25C), C1S(H1SA,H1SB,H1SC), C3S(H3SA,H3SB, 
 H3SC) 
2.e Idealised tetrahedral OH refined as rotating group: 
 O1(H1A) 
;
_olex2_submission_special_instructions 'No special instructions were received'

loop_
_space_group_symop_operation_xyz
'x, y, z'
'-x, y+1/2, -z'

loop_
_atom_site_label
_atom_site_type_symbol
_atom_site_fract_x
_atom_site_fract_y
_atom_site_fract_z
_atom_site_U_iso_or_equiv
_atom_site_adp_type
_atom_site_occupancy
_atom_site_site_symmetry_order
_atom_site_calc_flag
_atom_site_refinement_flags_posn
_atom_site_refinement_flags_adp
_atom_site_refinement_flags_occupancy
_atom_site_disorder_assembly
_atom_site_disorder_group
C2 C 0.31203(16) 0.4814(2) 0.36699(15) 0.0202(4) Uani 1 1 d . . . . .
C3 C -0.09728(17) 0.5918(3) 0.16420(17) 0.0251(4) Uani 1 1 d . . . . .
H3A H -0.090873 0.518346 0.099202 0.030 Uiso 1 1 calc R U . . .
H3B H -0.181903 0.598858 0.172936 0.030 Uiso 1 1 calc R U . . .
C7 C 0.35443(16) 0.6132(2) 0.31444(15) 0.0195(4) Uani 1 1 d . . . . .
C8 C 0.48196(16) 0.6079(2) 0.34268(15) 0.0204(4) Uani 1 1 d . . . . .
C9 C 0.57482(17) 0.7026(3) 0.31279(16) 0.0224(4) Uani 1 1 d . . . . .
H9 H 0.558737 0.796456 0.265004 0.027 Uiso 1 1 calc R U . . .
C10 C 0.69132(17) 0.6564(3) 0.35455(17) 0.0251(4) Uani 1 1 d . . . . .
H10 H 0.754939 0.720710 0.335609 0.030 Uiso 1 1 calc R U . . .
C11 C 0.71662(17) 0.5164(3) 0.42417(17) 0.0259(4) Uani 1 1 d . . . . .
H11 H 0.796988 0.486693 0.449823 0.031 Uiso 1 1 calc R U . . .
C12 C 0.62664(17) 0.4208(3) 0.45616(17) 0.0254(4) Uani 1 1 d . . . . .
H12 H 0.643535 0.327075 0.503931 0.031 Uiso 1 1 calc R U . . .
C13 C 0.50991(17) 0.4688(3) 0.41488(16) 0.0216(4) Uani 1 1 d . . . . .
C14 C -0.02465(16) 0.5222(3) 0.27143(16) 0.0239(4) Uani 1 1 d . . . . .
H14A H -0.047943 0.406003 0.281773 0.029 Uiso 1 1 calc R U . . .
H14B H -0.040546 0.586659 0.337774 0.029 Uiso 1 1 calc R U . . .
C15 C 0.10808(15) 0.5304(2) 0.26375(16) 0.0198(4) Uani 1 1 d . . . . .
H15 H 0.118132 0.481698 0.189013 0.024 Uiso 1 1 calc R U . . .
C16 C 0.18572(16) 0.4255(2) 0.35751(16) 0.0202(4) Uani 1 1 d . . . . .
C17 C 0.17661(18) 0.2415(2) 0.32338(17) 0.0239(4) Uani 1 1 d . . . . .
H17A H 0.221850 0.173291 0.384348 0.029 Uiso 1 1 calc R U . . .
H17B H 0.092565 0.205817 0.312666 0.029 Uiso 1 1 calc R U . . .
C18 C 0.28847(17) 0.6990(3) 0.11333(16) 0.0259(4) Uani 1 1 d . . . . .
H18A H 0.266102 0.584466 0.093393 0.039 Uiso 1 1 calc R U . . .
H18B H 0.370798 0.717872 0.102833 0.039 Uiso 1 1 calc R U . . .
H18C H 0.235966 0.774502 0.064399 0.039 Uiso 1 1 calc R U . . .
C19 C 0.27676(15) 0.7308(2) 0.23778(15) 0.0196(4) Uani 1 1 d . . . . .
H19 H 0.304353 0.846051 0.257624 0.024 Uiso 1 1 calc R U . . .
C20 C 0.14866(16) 0.7129(2) 0.26315(15) 0.0192(4) Uani 1 1 d . . . . .
H20 H 0.148468 0.757454 0.341139 0.023 Uiso 1 1 calc R U . . .
C21 C 0.05962(17) 0.8122(2) 0.18359(15) 0.0206(4) Uani 1 1 d . . . . .
C22 C 0.13991(17) 0.4409(2) 0.47073(16) 0.0219(4) Uani 1 1 d . . . . .
C23 C -0.03313(19) 1.0079(3) 0.08300(17) 0.0271(4) Uani 1 1 d . . . . .
H23 H -0.049531 1.111623 0.046488 0.032 Uiso 1 1 calc R U . . .
C24 C -0.11146(18) 0.8813(3) 0.07950(17) 0.0279(4) Uani 1 1 d . . . . .
H24 H -0.190954 0.879019 0.040750 0.034 Uiso 1 1 calc R U . . .
C25 C 0.1541(2) 0.5885(3) 0.64239(18) 0.0304(4) Uani 1 1 d . . . . .
H25A H 0.067903 0.604763 0.630803 0.046 Uiso 1 1 calc R U . . .
H25B H 0.193540 0.686265 0.679619 0.046 Uiso 1 1 calc R U . . .
H25C H 0.174916 0.491064 0.690189 0.046 Uiso 1 1 calc R U . . .
N1 N 0.40490(14) 0.3940(2) 0.42862(14) 0.0223(4) Uani 1 1 d . . . . .
H1 H 0.397984 0.305366 0.469745 0.027 Uiso 1 1 calc R U . . .
N3 N 0.07440(15) 0.9641(2) 0.14761(14) 0.0249(4) Uani 1 1 d . . . . .
N4 N -0.05207(14) 0.7566(2) 0.14368(14) 0.0232(4) Uani 1 1 d . . . . .
O1 O 0.22267(13) 0.21829(19) 0.22160(13) 0.0272(3) Uani 1 1 d . . . . .
H1A H 0.182653 0.145891 0.182002 0.041 Uiso 1 1 calc R U . . .
O2 O 0.06494(13) 0.3516(2) 0.49937(13) 0.0286(4) Uani 1 1 d . . . . .
O3 O 0.19232(13) 0.56427(19) 0.53412(12) 0.0258(3) Uani 1 1 d . . . . .
C1S C 0.5949(3) 0.6056(5) 0.9869(3) 0.0532(7) Uani 1 1 d . . . . .
H1SA H 0.666923 0.581364 0.955041 0.080 Uiso 1 1 calc R U . . .
H1SB H 0.587352 0.525961 1.047112 0.080 Uiso 1 1 calc R U . . .
H1SC H 0.599896 0.717785 1.018280 0.080 Uiso 1 1 calc R U . . .
C2S C 0.4895(2) 0.5928(4) 0.8962(2) 0.0414(6) Uani 1 1 d . . . . .
C3S C 0.4846(3) 0.7085(7) 0.7995(4) 0.0903(17) Uani 1 1 d . . . . .
H3SA H 0.474422 0.821773 0.825533 0.135 Uiso 1 1 calc R U . . .
H3SB H 0.417488 0.679386 0.740811 0.135 Uiso 1 1 calc R U . . .
H3SC H 0.558577 0.701025 0.768101 0.135 Uiso 1 1 calc R U . . .
O1S O 0.4119(2) 0.4925(3) 0.89703(18) 0.0524(5) Uani 1 1 d . . . . .

loop_
_atom_site_aniso_label
_atom_site_aniso_U_11
_atom_site_aniso_U_22
_atom_site_aniso_U_33
_atom_site_aniso_U_23
_atom_site_aniso_U_13
_atom_site_aniso_U_12
C2 0.0183(8) 0.0223(9) 0.0200(8) -0.0002(7) 0.0035(6) -0.0008(7)
C3 0.0198(8) 0.0280(10) 0.0263(9) 0.0039(8) 0.0003(7) -0.0052(8)
C7 0.0180(8) 0.0204(8) 0.0201(8) -0.0022(7) 0.0034(6) -0.0028(7)
C8 0.0202(8) 0.0211(9) 0.0198(8) -0.0023(7) 0.0033(6) -0.0008(7)
C9 0.0215(9) 0.0244(9) 0.0218(8) -0.0015(7) 0.0046(6) -0.0028(7)
C10 0.0194(9) 0.0294(10) 0.0269(9) -0.0042(8) 0.0047(7) -0.0056(7)
C11 0.0188(8) 0.0326(11) 0.0260(9) -0.0045(8) 0.0025(7) 0.0010(8)
C12 0.0205(9) 0.0295(10) 0.0257(9) -0.0003(8) 0.0020(7) 0.0021(8)
C13 0.0194(9) 0.0230(9) 0.0226(8) -0.0008(7) 0.0040(7) -0.0015(7)
C14 0.0171(8) 0.0280(10) 0.0262(9) 0.0042(7) 0.0024(7) -0.0034(7)
C15 0.0165(8) 0.0209(8) 0.0218(8) 0.0007(7) 0.0029(6) -0.0035(7)
C16 0.0180(8) 0.0221(9) 0.0210(8) 0.0012(7) 0.0041(6) -0.0020(7)
C17 0.0248(9) 0.0205(9) 0.0274(9) 0.0007(7) 0.0071(7) -0.0043(7)
C18 0.0232(9) 0.0340(11) 0.0206(8) 0.0019(8) 0.0044(7) -0.0028(8)
C19 0.0178(8) 0.0197(8) 0.0209(8) 0.0005(6) 0.0017(6) -0.0024(7)
C20 0.0190(8) 0.0188(8) 0.0195(8) 0.0005(6) 0.0023(6) -0.0010(7)
C21 0.0210(8) 0.0227(9) 0.0175(8) -0.0013(7) 0.0016(6) -0.0004(7)
C22 0.0192(8) 0.0230(9) 0.0232(9) 0.0038(7) 0.0027(6) 0.0016(7)
C23 0.0286(10) 0.0272(10) 0.0242(9) 0.0030(7) 0.0007(7) 0.0031(8)
C24 0.0237(9) 0.0337(11) 0.0244(9) 0.0053(8) -0.0021(7) 0.0022(8)
C25 0.0353(11) 0.0297(11) 0.0289(10) -0.0043(8) 0.0129(8) 0.0044(9)
N1 0.0198(7) 0.0220(8) 0.0251(8) 0.0038(6) 0.0032(6) -0.0006(6)
N3 0.0256(8) 0.0235(8) 0.0244(8) 0.0006(6) 0.0001(6) 0.0000(7)
N4 0.0197(7) 0.0268(9) 0.0223(8) 0.0025(6) 0.0011(6) -0.0018(6)
O1 0.0274(7) 0.0249(7) 0.0311(7) -0.0052(6) 0.0103(6) -0.0054(6)
O2 0.0252(7) 0.0343(8) 0.0277(7) 0.0027(6) 0.0084(5) -0.0063(6)
O3 0.0264(7) 0.0264(7) 0.0259(7) -0.0034(5) 0.0084(5) -0.0021(5)
C1S 0.0463(15) 0.0645(19) 0.0473(15) -0.0115(14) 0.0032(12) -0.0003(14)
C2S 0.0398(13) 0.0449(14) 0.0412(12) -0.0004(11) 0.0115(10) -0.0026(11)
C3S 0.0425(16) 0.124(4) 0.104(3) 0.070(3) 0.0112(18) 0.002(2)
O1S 0.0554(12) 0.0538(13) 0.0508(11) -0.0124(9) 0.0166(9) -0.0176(10)

loop_
_atom_type_symbol
_atom_type_description
_atom_type_scat_dispersion_real
_atom_type_scat_dispersion_imag
_atom_type_scat_source
C C 0.0137 0.0067 'International Tables Vol C Tables 4.2.6.8 and 6.1.1.4'
H H 0.0000 0.0000 'International Tables Vol C Tables 4.2.6.8 and 6.1.1.4'
N N 0.0241 0.0134 'International Tables Vol C Tables 4.2.6.8 and 6.1.1.4'
O O 0.0389 0.0241 'International Tables Vol C Tables 4.2.6.8 and 6.1.1.4'

loop_
_geom_angle_atom_site_label_1
_geom_angle_atom_site_label_2
_geom_angle_atom_site_label_3
_geom_angle
_geom_angle_site_symmetry_1
_geom_angle_site_symmetry_3
_geom_angle_publ_flag
C7 C2 C16 127.54(18) . . ?
C7 C2 N1 110.23(17) . . ?
N1 C2 C16 122.13(17) . . ?
H3A C3 H3B 108.3 . . ?
C14 C3 H3A 110.0 . . ?
C14 C3 H3B 110.0 . . ?
N4 C3 H3A 110.0 . . ?
N4 C3 H3B 110.0 . . ?
N4 C3 C14 108.63(16) . . ?
C2 C7 C8 106.78(17) . . ?
C2 C7 C19 123.74(16) . . ?
C8 C7 C19 129.41(16) . . ?
C9 C8 C7 134.56(18) . . ?
C9 C8 C13 118.86(17) . . ?
C13 C8 C7 106.56(16) . . ?
C8 C9 H9 120.7 . . ?
C10 C9 C8 118.68(18) . . ?
C10 C9 H9 120.7 . . ?
C9 C10 H10 119.3 . . ?
C9 C10 C11 121.34(18) . . ?
C11 C10 H10 119.3 . . ?
C10 C11 H11 119.3 . . ?
C12 C11 C10 121.39(18) . . ?
C12 C11 H11 119.3 . . ?
C11 C12 H12 121.5 . . ?
C11 C12 C13 116.97(19) . . ?
C13 C12 H12 121.5 . . ?
C12 C13 C8 122.75(18) . . ?
N1 C13 C8 107.81(16) . . ?
N1 C13 C12 129.37(19) . . ?
C3 C14 H14A 109.6 . . ?
C3 C14 H14B 109.6 . . ?
C3 C14 C15 110.09(15) . . ?
H14A C14 H14B 108.2 . . ?
C15 C14 H14A 109.6 . . ?
C15 C14 H14B 109.6 . . ?
C14 C15 H15 107.1 . . ?
C14 C15 C16 112.65(14) . . ?
C14 C15 C20 109.92(15) . . ?
C16 C15 H15 107.1 . . ?
C20 C15 H15 107.1 . . ?
C20 C15 C16 112.68(14) . . ?
C2 C16 C15 108.55(15) . . ?
C2 C16 C17 109.51(16) . . ?
C2 C16 C22 111.74(15) . . ?
C17 C16 C15 109.14(15) . . ?
C22 C16 C15 110.77(15) . . ?
C22 C16 C17 107.09(15) . . ?
C16 C17 H17A 109.7 . . ?
C16 C17 H17B 109.7 . . ?
H17A C17 H17B 108.2 . . ?
O1 C17 C16 109.69(15) . . ?
O1 C17 H17A 109.7 . . ?
O1 C17 H17B 109.7 . . ?
H18A C18 H18B 109.5 . . ?
H18A C18 H18C 109.5 . . ?
H18B C18 H18C 109.5 . . ?
C19 C18 H18A 109.5 . . ?
C19 C18 H18B 109.5 . . ?
C19 C18 H18C 109.5 . . ?
C7 C19 C18 110.43(16) . . ?
C7 C19 H19 108.2 . . ?
C7 C19 C20 107.68(14) . . ?
C18 C19 H19 108.2 . . ?
C18 C19 C20 114.02(15) . . ?
C20 C19 H19 108.2 . . ?
C15 C20 C19 112.54(15) . . ?
C15 C20 H20 107.1 . . ?
C19 C20 H20 107.1 . . ?
C21 C20 C15 109.83(15) . . ?
C21 C20 C19 112.87(15) . . ?
C21 C20 H20 107.1 . . ?
N3 C21 C20 126.32(18) . . ?
N3 C21 N4 110.74(17) . . ?
N4 C21 C20 122.86(17) . . ?
O2 C22 C16 123.99(18) . . ?
O2 C22 O3 123.89(18) . . ?
O3 C22 C16 112.12(16) . . ?
C24 C23 H23 124.9 . . ?
C24 C23 N3 110.14(18) . . ?
N3 C23 H23 124.9 . . ?
C23 C24 H24 127.1 . . ?
C23 C24 N4 105.85(17) . . ?
N4 C24 H24 127.1 . . ?
H25A C25 H25B 109.5 . . ?
H25A C25 H25C 109.5 . . ?
H25B C25 H25C 109.5 . . ?
O3 C25 H25A 109.5 . . ?
O3 C25 H25B 109.5 . . ?
O3 C25 H25C 109.5 . . ?
C2 N1 H1 125.7 . . ?
C13 N1 C2 108.62(16) . . ?
C13 N1 H1 125.7 . . ?
C21 N3 C23 105.71(18) . . ?
C21 N4 C3 125.21(16) . . ?
C21 N4 C24 107.56(17) . . ?
C24 N4 C3 127.21(17) . . ?
C17 O1 H1A 109.5 . . ?
C22 O3 C25 115.97(15) . . ?
H1SA C1S H1SB 109.5 . . ?
H1SA C1S H1SC 109.5 . . ?
H1SB C1S H1SC 109.5 . . ?
C2S C1S H1SA 109.5 . . ?
C2S C1S H1SB 109.5 . . ?
C2S C1S H1SC 109.5 . . ?
C3S C2S C1S 116.7(3) . . ?
O1S C2S C1S 123.4(3) . . ?
O1S C2S C3S 119.8(3) . . ?
C2S C3S H3SA 109.5 . . ?
C2S C3S H3SB 109.5 . . ?
C2S C3S H3SC 109.5 . . ?
H3SA C3S H3SB 109.5 . . ?
H3SA C3S H3SC 109.5 . . ?
H3SB C3S H3SC 109.5 . . ?

loop_
_geom_bond_atom_site_label_1
_geom_bond_atom_site_label_2
_geom_bond_distance
_geom_bond_site_symmetry_2
_geom_bond_publ_flag
C2 C7 1.365(3) . ?
C2 C16 1.498(2) . ?
C2 N1 1.383(2) . ?
C3 H3A 0.9900 . ?
C3 H3B 0.9900 . ?
C3 C14 1.518(3) . ?
C3 N4 1.464(3) . ?
C7 C8 1.441(2) . ?
C7 C19 1.506(3) . ?
C8 C9 1.400(3) . ?
C8 C13 1.422(3) . ?
C9 H9 0.9500 . ?
C9 C10 1.394(3) . ?
C10 H10 0.9500 . ?
C10 C11 1.407(3) . ?
C11 H11 0.9500 . ?
C11 C12 1.388(3) . ?
C12 H12 0.9500 . ?
C12 C13 1.399(3) . ?
C13 N1 1.376(2) . ?
C14 H14A 0.9900 . ?
C14 H14B 0.9900 . ?
C14 C15 1.534(2) . ?
C15 H15 1.0000 . ?
C15 C16 1.562(3) . ?
C15 C20 1.547(3) . ?
C16 C17 1.542(3) . ?
C16 C22 1.533(3) . ?
C17 H17A 0.9900 . ?
C17 H17B 0.9900 . ?
C17 O1 1.414(2) . ?
C18 H18A 0.9800 . ?
C18 H18B 0.9800 . ?
C18 H18C 0.9800 . ?
C18 C19 1.537(3) . ?
C19 H19 1.0000 . ?
C19 C20 1.548(2) . ?
C20 H20 1.0000 . ?
C20 C21 1.507(3) . ?
C21 N3 1.321(3) . ?
C21 N4 1.363(2) . ?
C22 O2 1.211(3) . ?
C22 O3 1.334(2) . ?
C23 H23 0.9500 . ?
C23 C24 1.356(3) . ?
C23 N3 1.386(3) . ?
C24 H24 0.9500 . ?
C24 N4 1.377(3) . ?
C25 H25A 0.9800 . ?
C25 H25B 0.9800 . ?
C25 H25C 0.9800 . ?
C25 O3 1.445(2) . ?
N1 H1 0.8800 . ?
O1 H1A 0.8400 . ?
C1S H1SA 0.9800 . ?
C1S H1SB 0.9800 . ?
C1S H1SC 0.9800 . ?
C1S C2S 1.487(4) . ?
C2S C3S 1.481(5) . ?
C2S O1S 1.203(3) . ?
C3S H3SA 0.9800 . ?
C3S H3SB 0.9800 . ?
C3S H3SC 0.9800 . ?

loop_
_geom_hbond_atom_site_label_D
_geom_hbond_atom_site_label_H
_geom_hbond_atom_site_label_A
_geom_hbond_distance_DH
_geom_hbond_distance_HA
_geom_hbond_distance_DA
_geom_hbond_angle_DHA
_geom_hbond_site_symmetry_A
_geom_hbond_publ_flag
O1 H1A N3 0.84 1.92 2.718(2) 157.8 1_545 yes

loop_
_geom_torsion_atom_site_label_1
_geom_torsion_atom_site_label_2
_geom_torsion_atom_site_label_3
_geom_torsion_atom_site_label_4
_geom_torsion
_geom_torsion_site_symmetry_1
_geom_torsion_site_symmetry_2
_geom_torsion_site_symmetry_3
_geom_torsion_site_symmetry_4
_geom_torsion_publ_flag
C2 C7 C8 C9 177.3(2) . . . . ?
C2 C7 C8 C13 -0.9(2) . . . . ?
C2 C7 C19 C18 -105.9(2) . . . . ?
C2 C7 C19 C20 19.1(2) . . . . ?
C2 C16 C17 O1 -56.1(2) . . . . ?
C2 C16 C22 O2 -150.05(19) . . . . ?
C2 C16 C22 O3 29.9(2) . . . . ?
C3 C14 C15 C16 -166.88(16) . . . . ?
C3 C14 C15 C20 66.6(2) . . . . ?
C7 C2 C16 C15 7.2(3) . . . . ?
C7 C2 C16 C17 126.3(2) . . . . ?
C7 C2 C16 C22 -115.3(2) . . . . ?
C7 C2 N1 C13 -0.8(2) . . . . ?
C7 C8 C9 C10 -177.7(2) . . . . ?
C7 C8 C13 C12 177.54(18) . . . . ?
C7 C8 C13 N1 0.4(2) . . . . ?
C7 C19 C20 C15 -49.28(19) . . . . ?
C7 C19 C20 C21 -174.29(14) . . . . ?
C8 C7 C19 C18 70.4(2) . . . . ?
C8 C7 C19 C20 -164.49(17) . . . . ?
C8 C9 C10 C11 0.9(3) . . . . ?
C8 C13 N1 C2 0.2(2) . . . . ?
C9 C8 C13 C12 -1.0(3) . . . . ?
C9 C8 C13 N1 -178.13(16) . . . . ?
C9 C10 C11 C12 -1.5(3) . . . . ?
C10 C11 C12 C13 0.8(3) . . . . ?
C11 C12 C13 C8 0.4(3) . . . . ?
C11 C12 C13 N1 176.9(2) . . . . ?
C12 C13 N1 C2 -176.7(2) . . . . ?
C13 C8 C9 C10 0.3(3) . . . . ?
C14 C3 N4 C21 23.5(3) . . . . ?
C14 C3 N4 C24 -158.26(19) . . . . ?
C14 C15 C16 C2 -162.41(16) . . . . ?
C14 C15 C16 C17 78.29(19) . . . . ?
C14 C15 C16 C22 -39.4(2) . . . . ?
C14 C15 C20 C19 -171.52(15) . . . . ?
C14 C15 C20 C21 -44.86(19) . . . . ?
C15 C16 C17 O1 62.60(19) . . . . ?
C15 C16 C22 O2 88.8(2) . . . . ?
C15 C16 C22 O3 -91.23(18) . . . . ?
C15 C20 C21 N3 -168.03(18) . . . . ?
C15 C20 C21 N4 15.7(2) . . . . ?
C16 C2 C7 C8 -175.30(18) . . . . ?
C16 C2 C7 C19 1.8(3) . . . . ?
C16 C2 N1 C13 175.77(17) . . . . ?
C16 C15 C20 C19 61.95(19) . . . . ?
C16 C15 C20 C21 -171.39(15) . . . . ?
C16 C22 O3 C25 179.69(16) . . . . ?
C17 C16 C22 O2 -30.1(3) . . . . ?
C17 C16 C22 O3 149.87(16) . . . . ?
C18 C19 C20 C15 73.6(2) . . . . ?
C18 C19 C20 C21 -51.4(2) . . . . ?
C19 C7 C8 C9 0.5(3) . . . . ?
C19 C7 C8 C13 -177.72(18) . . . . ?
C19 C20 C21 N3 -41.6(3) . . . . ?
C19 C20 C21 N4 142.16(18) . . . . ?
C20 C15 C16 C2 -37.3(2) . . . . ?
C20 C15 C16 C17 -156.65(16) . . . . ?
C20 C15 C16 C22 85.69(18) . . . . ?
C20 C21 N3 C23 -175.95(18) . . . . ?
C20 C21 N4 C3 -5.2(3) . . . . ?
C20 C21 N4 C24 176.31(17) . . . . ?
C22 C16 C17 O1 -177.44(15) . . . . ?
C23 C24 N4 C3 -178.45(19) . . . . ?
C23 C24 N4 C21 0.0(2) . . . . ?
C24 C23 N3 C21 -0.7(2) . . . . ?
N1 C2 C7 C8 1.0(2) . . . . ?
N1 C2 C7 C19 178.11(16) . . . . ?
N1 C2 C16 C15 -168.74(17) . . . . ?
N1 C2 C16 C17 -49.7(2) . . . . ?
N1 C2 C16 C22 68.8(2) . . . . ?
N3 C21 N4 C3 178.04(17) . . . . ?
N3 C21 N4 C24 -0.5(2) . . . . ?
N3 C23 C24 N4 0.4(2) . . . . ?
N4 C3 C14 C15 -52.9(2) . . . . ?
N4 C21 N3 C23 0.7(2) . . . . ?
O2 C22 O3 C25 -0.3(3) . . . . ?
